data_1571513
loop_
_publ_author_name
'Chinta, Bhavani Shankar'
'Sneddon, Dorian S.'
'Hoye, Thomas R.'

_publ_section_title
;
 Cascade reactions of HDDA-benzynes with tethered cyclohexadienones:
 strain-driven events originating from <i>ortho</i>-annulated
 benzocyclobutenes.
;
_journal_issue 21
_journal_name_full 'Chemical science'
_journal_page_first 8181
_journal_page_last 8189
_journal_paper_doi 10.1039/d4sc00571f
_journal_volume 15
_journal_year 2024
_chemical_formula_moiety 'C32 H42 N2 O9 Os Si'
_chemical_formula_sum 'C32 H42 N2 O9 Os Si'
_chemical_formula_weight 816.96
_chemical_name_common 21159z
_space_group_crystal_system monoclinic
_space_group_IT_number 14
_space_group_name_Hall '-P 2ybc'
_space_group_name_H-M_alt 'P 1 21/c 1'
_atom_sites_solution_hydrogens geom
_audit_creation_method SHELXL-2018/3
_audit_update_record
;
2023-10-21 deposited with the CCDC.	2024-04-18 downloaded from the CCDC.
;
_cell_angle_alpha 90
_cell_angle_beta 91.919(2)
_cell_angle_gamma 90
_cell_formula_units_Z 4
_cell_length_a 12.5341(6)
_cell_length_b 19.6037(12)
_cell_length_c 13.2334(6)
_cell_measurement_reflns_used 2880
_cell_measurement_temperature 150(2)
_cell_measurement_theta_max 30.45
_cell_measurement_theta_min 2.50
_cell_volume 3249.8(3)
_computing_cell_refinement 'Bruker SAINT'
_computing_data_collection 'Bruker APEX3'
_computing_data_reduction 'Bruker SAINT'
_computing_molecular_graphics 'Bruker SHELXTL'
_computing_publication_material 'Bruker SHELXTL'
_computing_structure_refinement 'SHELXL-2018/3 (Sheldrick, 2018)'
_computing_structure_solution 'SHELXT 2018/2 (Sheldrick, 2018)'
_diffrn_ambient_temperature 150(2)
_diffrn_measured_fraction_theta_full 0.999
_diffrn_measured_fraction_theta_max 0.997
_diffrn_measurement_device_type 'Bruker PHOTON-III CPAD'
_diffrn_measurement_method '\f and \w scans'
_diffrn_radiation_type MoK\a
_diffrn_radiation_wavelength 0.71073
_diffrn_reflns_av_R_equivalents 0.0424
_diffrn_reflns_av_unetI/netI 0.0488
_diffrn_reflns_Laue_measured_fraction_full 0.999
_diffrn_reflns_Laue_measured_fraction_max 0.997
_diffrn_reflns_limit_h_max 16
_diffrn_reflns_limit_h_min -17
_diffrn_reflns_limit_k_max 28
_diffrn_reflns_limit_k_min -23
_diffrn_reflns_limit_l_max 18
_diffrn_reflns_limit_l_min -18
_diffrn_reflns_number 34620
_diffrn_reflns_point_group_measured_fraction_full 0.999
_diffrn_reflns_point_group_measured_fraction_max 0.997
_diffrn_reflns_theta_full 25.242
_diffrn_reflns_theta_max 30.526
_diffrn_reflns_theta_min 1.929
_diffrn_source micro-focus
_exptl_absorpt_coefficient_mu 4.017
_exptl_absorpt_correction_T_max 0.4330
_exptl_absorpt_correction_T_min 0.3496
_exptl_absorpt_correction_type multi-scan
_exptl_absorpt_process_details 'SADABS-2016/1, Sheldrick'
_exptl_crystal_colour yellow
_exptl_crystal_density_diffrn 1.670
_exptl_crystal_description Needle
_exptl_crystal_F_000 1640
_exptl_crystal_size_max 0.110
_exptl_crystal_size_mid 0.030
_exptl_crystal_size_min 0.010
_exptl_transmission_factor_max 0.4330
_exptl_transmission_factor_min 0.3496
_refine_diff_density_max 1.360
_refine_diff_density_min -0.512
_refine_diff_density_rms 0.128
_refine_ls_extinction_method none
_refine_ls_goodness_of_fit_ref 1.016
_refine_ls_hydrogen_treatment constr
_refine_ls_matrix_type full
_refine_ls_number_parameters 416
_refine_ls_number_reflns 9901
_refine_ls_number_restraints 0
_refine_ls_restrained_S_all 1.016
_refine_ls_R_factor_all 0.0477
_refine_ls_R_factor_gt 0.0289
_refine_ls_shift/su_max 0.003
_refine_ls_shift/su_mean 0.000
_refine_ls_structure_factor_coef Fsqd
_refine_ls_weighting_details 'w=1/[\s^2^(Fo^2^)+(0.0223P)^2^+1.1279P] where P=(Fo^2^+2Fc^2^)/3'
_refine_ls_weighting_scheme calc
_refine_ls_wR_factor_gt 0.0565
_refine_ls_wR_factor_ref 0.0626
_reflns_Friedel_coverage 0.000
_reflns_number_gt 7706
_reflns_number_total 9901
_reflns_threshold_expression 'I > 2\s(I)'
_cod_data_source_file d4sc00571f2.cif
_cod_data_source_block 21159z
_cod_depositor_comments 'Adding full bibliography for 1571511--1571514.cif.'
_cod_original_sg_symbol_H-M 'P 21/c'
_cod_database_code 1571513
_shelx_shelxl_version_number 2018/3
_shelx_space_group_comment
;
The symmetry employed for this shelxl refinement is uniquely defined
by the following loop, which should always be used as a source of
symmetry information in preference to the above space-group names.
They are only intended as comments.
;
_shelx_estimated_absorpt_t_min 0.666
_shelx_estimated_absorpt_t_max 0.961

loop_
_space_group_symop_operation_xyz
'x, y, z'
'-x, y+1/2, -z+1/2'
'-x, -y, -z'
'x, -y-1/2, z-1/2'

loop_
_atom_site_label
_atom_site_type_symbol
_atom_site_fract_x
_atom_site_fract_y
_atom_site_fract_z
_atom_site_U_iso_or_equiv
_atom_site_adp_type
_atom_site_occupancy
_atom_site_site_symmetry_order
_atom_site_calc_flag
_atom_site_refinement_flags_posn
_atom_site_refinement_flags_adp
_atom_site_refinement_flags_occupancy
_atom_site_disorder_assembly
_atom_site_disorder_group
Os1 Os 0.73027(2) 0.07285(2) 0.41453(2) 0.01628(3) Uani 1 1 d . . . . .
Si1 Si 0.91665(6) 0.21694(5) 0.22752(6) 0.02092(17) Uani 1 1 d . . . . .
O1 O 0.76986(18) 0.58089(11) 0.52860(17) 0.0308(5) Uani 1 1 d . . . . .
N1 N 0.80773(19) -0.02667(13) 0.36999(18) 0.0224(5) Uani 1 1 d . . . . .
C1 C 0.8622(3) 0.61411(18) 0.4928(3) 0.0368(8) Uani 1 1 d . . . . .
H1 H 0.861810 0.662067 0.513705 0.055 Uiso 1 1 calc R U . . .
H2 H 0.862036 0.611434 0.418853 0.055 Uiso 1 1 calc R U . . .
H3 H 0.926353 0.591715 0.521213 0.055 Uiso 1 1 calc R U . . .
O2 O 0.60513(17) 0.52614(11) 0.60041(15) 0.0245(5) Uani 1 1 d . . . . .
N2 N 0.73955(19) 0.02330(14) 0.56538(17) 0.0215(5) Uani 1 1 d . . . . .
C2 C 0.5276(2) 0.49355(16) 0.6617(2) 0.0232(6) Uani 1 1 d . . . . .
H4 H 0.500169 0.526575 0.710053 0.035 Uiso 1 1 calc R U . . .
H5 H 0.561111 0.455399 0.698607 0.035 Uiso 1 1 calc R U . . .
H6 H 0.468526 0.476461 0.618408 0.035 Uiso 1 1 calc R U . . .
O3 O 0.94178(16) 0.36231(12) 0.33314(16) 0.0293(5) Uani 1 1 d . . . . .
C3 C 0.7541(2) 0.51487(15) 0.4999(2) 0.0213(6) Uani 1 1 d . . . . .
O4 O 0.52996(15) 0.18162(11) 0.18047(13) 0.0189(4) Uani 1 1 d . . . . .
C4 C 0.6608(2) 0.48498(15) 0.5381(2) 0.0206(6) Uani 1 1 d . . . . .
O5 O 0.38006(17) 0.18171(11) 0.50010(15) 0.0268(5) Uani 1 1 d . . . . .
C5 C 0.8208(2) 0.47659(16) 0.4402(2) 0.0218(6) Uani 1 1 d . . . . .
H7 H 0.885060 0.495356 0.416093 0.026 Uiso 1 1 calc R U . . .
O6 O 0.66386(14) 0.15586(10) 0.46376(13) 0.0169(4) Uani 1 1 d . . . . .
C6 C 0.6301(2) 0.41979(14) 0.5118(2) 0.0179(6) Uani 1 1 d . . . . .
H8 H 0.566230 0.400760 0.536208 0.022 Uiso 1 1 calc R U . . .
O7 O 0.71793(15) 0.11928(10) 0.28270(13) 0.0168(4) Uani 1 1 d . . . . .
C7 C 0.7907(2) 0.40989(15) 0.4166(2) 0.0199(6) Uani 1 1 d . . . . .
O8 O 0.61314(15) 0.02523(11) 0.40088(15) 0.0229(4) Uani 1 1 d . . . . .
C8 C 0.6951(2) 0.38202(15) 0.44832(19) 0.0169(5) Uani 1 1 d . . . . .
O9 O 0.86348(15) 0.09470(11) 0.44042(15) 0.0214(4) Uani 1 1 d . . . . .
C9 C 0.8519(2) 0.35642(16) 0.3644(2) 0.0199(6) Uani 1 1 d . . . . .
C10 C 0.7810(2) 0.29411(15) 0.35744(19) 0.0169(6) Uani 1 1 d . . . . .
C11 C 0.6832(2) 0.31209(15) 0.41302(19) 0.0163(5) Uani 1 1 d . . . . .
C12 C 0.7914(2) 0.23683(15) 0.30163(19) 0.0165(5) Uani 1 1 d . . . . .
C13 C 0.6033(2) 0.26756(15) 0.41926(19) 0.0162(5) Uani 1 1 d . . . . .
C14 C 0.6914(2) 0.19021(15) 0.29175(19) 0.0162(5) Uani 1 1 d . . . . .
C15 C 0.6184(2) 0.19597(14) 0.38112(19) 0.0152(5) Uani 1 1 d . . . . .
C16 C 0.6313(2) 0.21368(15) 0.19541(19) 0.0178(5) Uani 1 1 d . . . . .
H18 H 0.620858 0.263681 0.198590 0.021 Uiso 1 1 calc R U . . .
H19 H 0.675474 0.203830 0.136522 0.021 Uiso 1 1 calc R U . . .
C17 C 0.4549(2) 0.19646(15) 0.2583(2) 0.0180(6) Uani 1 1 d . . . . .
C18 C 0.5028(2) 0.17005(14) 0.35995(19) 0.0155(5) Uani 1 1 d . . . . .
H23 H 0.498094 0.119258 0.365109 0.019 Uiso 1 1 calc R U . . .
C19 C 0.4458(2) 0.20529(15) 0.4452(2) 0.0182(6) Uani 1 1 d . . . . .
C20 C 0.4868(2) 0.27805(15) 0.4436(2) 0.0182(6) Uani 1 1 d . . . . .
H24 H 0.474834 0.304736 0.506586 0.022 Uiso 1 1 calc R U . . .
C21 C 0.4347(2) 0.30811(15) 0.3475(2) 0.0204(6) Uani 1 1 d . . . . .
H25 H 0.407777 0.353389 0.347994 0.024 Uiso 1 1 calc R U . . .
C22 C 0.4269(2) 0.27104(15) 0.2627(2) 0.0201(6) Uani 1 1 d . . . . .
H26 H 0.402350 0.292890 0.202230 0.024 Uiso 1 1 calc R U . . .
C23 C 0.9010(3) 0.13711(19) 0.1507(3) 0.0356(8) Uani 1 1 d . . . . .
H9 H 0.948126 0.139082 0.093230 0.053 Uiso 1 1 calc R U . . .
H10 H 0.826720 0.132923 0.125890 0.053 Uiso 1 1 calc R U . . .
H11 H 0.919837 0.097545 0.192936 0.053 Uiso 1 1 calc R U . . .
C24 C 0.9465(3) 0.28262(19) 0.1304(3) 0.0410(9) Uani 1 1 d . . . . .
H12 H 1.009079 0.268445 0.093103 0.061 Uiso 1 1 calc R U . . .
H13 H 0.961254 0.326419 0.163690 0.061 Uiso 1 1 calc R U . . .
H14 H 0.885008 0.287480 0.083249 0.061 Uiso 1 1 calc R U . . .
C25 C 1.0310(3) 0.2050(2) 0.3196(3) 0.0381(9) Uani 1 1 d . . . . .
H15 H 1.094643 0.191781 0.283305 0.057 Uiso 1 1 calc R U . . .
H16 H 1.013548 0.169126 0.367940 0.057 Uiso 1 1 calc R U . . .
H17 H 1.044838 0.247791 0.356003 0.057 Uiso 1 1 calc R U . . .
C26 C 0.3549(2) 0.15657(16) 0.2270(2) 0.0228(6) Uani 1 1 d . . . . .
H20 H 0.301370 0.161704 0.278731 0.034 Uiso 1 1 calc R U . . .
H21 H 0.372884 0.108211 0.219663 0.034 Uiso 1 1 calc R U . . .
H22 H 0.326082 0.174145 0.162308 0.034 Uiso 1 1 calc R U . . .
C27 C 0.8520(3) -0.05448(18) 0.4680(2) 0.0312(7) Uani 1 1 d . . . . .
H33 H 0.917256 -0.028927 0.488582 0.037 Uiso 1 1 calc R U . . .
H34 H 0.871794 -0.102931 0.459047 0.037 Uiso 1 1 calc R U . . .
C28 C 0.7720(3) -0.04890(17) 0.5492(2) 0.0285(7) Uani 1 1 d . . . . .
H35 H 0.708170 -0.076367 0.530085 0.034 Uiso 1 1 calc R U . . .
H36 H 0.803137 -0.067632 0.613099 0.034 Uiso 1 1 calc R U . . .
C29 C 0.8963(3) -0.0176(2) 0.3004(3) 0.0356(8) Uani 1 1 d . . . . .
H27 H 0.931276 -0.061616 0.289738 0.053 Uiso 1 1 calc R U . . .
H28 H 0.948210 0.014765 0.329834 0.053 Uiso 1 1 calc R U . . .
H29 H 0.868247 0.000033 0.235545 0.053 Uiso 1 1 calc R U . . .
C30 C 0.7330(3) -0.07726(17) 0.3225(3) 0.0320(7) Uani 1 1 d . . . . .
H30 H 0.770976 -0.120174 0.311435 0.048 Uiso 1 1 calc R U . . .
H31 H 0.705257 -0.059513 0.257592 0.048 Uiso 1 1 calc R U . . .
H32 H 0.673607 -0.085400 0.367296 0.048 Uiso 1 1 calc R U . . .
C31 C 0.8162(3) 0.05805(17) 0.6346(2) 0.0298(7) Uani 1 1 d . . . . .
H40 H 0.816467 0.035771 0.700905 0.045 Uiso 1 1 calc R U . . .
H41 H 0.795423 0.105952 0.641766 0.045 Uiso 1 1 calc R U . . .
H42 H 0.887795 0.055555 0.607217 0.045 Uiso 1 1 calc R U . . .
C32 C 0.6340(3) 0.0254(2) 0.6133(3) 0.0379(9) Uani 1 1 d . . . . .
H37 H 0.640438 0.005456 0.681148 0.057 Uiso 1 1 calc R U . . .
H38 H 0.582022 -0.000728 0.572138 0.057 Uiso 1 1 calc R U . . .
H39 H 0.610107 0.072831 0.618234 0.057 Uiso 1 1 calc R U . . .

loop_
_atom_site_aniso_label
_atom_site_aniso_U_11
_atom_site_aniso_U_22
_atom_site_aniso_U_33
_atom_site_aniso_U_23
_atom_site_aniso_U_13
_atom_site_aniso_U_12
Os1 0.01507(5) 0.01579(5) 0.01789(6) 0.00109(5) -0.00085(3) -0.00034(5)
Si1 0.0188(4) 0.0231(4) 0.0212(4) -0.0010(3) 0.0051(3) 0.0004(3)
O1 0.0337(13) 0.0181(12) 0.0411(13) -0.0072(10) 0.0111(10) -0.0103(10)
N1 0.0219(13) 0.0197(13) 0.0253(13) 0.0017(11) -0.0021(10) 0.0024(10)
C1 0.0366(19) 0.0263(19) 0.048(2) -0.0059(16) 0.0098(16) -0.0162(15)
O2 0.0301(12) 0.0157(11) 0.0282(11) -0.0039(9) 0.0088(9) -0.0014(9)
N2 0.0190(12) 0.0234(14) 0.0221(12) 0.0030(10) 0.0012(9) -0.0014(10)
C2 0.0262(15) 0.0219(16) 0.0218(14) 0.0006(12) 0.0082(12) -0.0024(13)
O3 0.0211(11) 0.0332(14) 0.0342(12) -0.0060(10) 0.0098(9) -0.0070(10)
C3 0.0267(15) 0.0150(14) 0.0221(14) -0.0027(12) -0.0004(11) -0.0054(12)
O4 0.0178(10) 0.0232(11) 0.0156(9) -0.0037(8) 0.0002(7) 0.0010(8)
C4 0.0238(15) 0.0169(15) 0.0210(14) -0.0005(11) 0.0008(11) -0.0021(12)
O5 0.0278(12) 0.0263(12) 0.0269(11) -0.0052(9) 0.0100(9) -0.0101(10)
C5 0.0228(15) 0.0216(16) 0.0210(14) -0.0001(12) 0.0036(11) -0.0059(12)
O6 0.0180(10) 0.0180(10) 0.0147(9) 0.0010(8) 0.0000(7) 0.0016(8)
C6 0.0158(13) 0.0163(14) 0.0218(13) 0.0011(11) 0.0018(10) -0.0024(11)
O7 0.0202(10) 0.0136(10) 0.0165(9) -0.0007(8) 0.0008(7) 0.0017(8)
C7 0.0224(15) 0.0189(15) 0.0185(13) -0.0006(11) 0.0016(11) -0.0041(11)
O8 0.0202(10) 0.0216(12) 0.0266(11) 0.0028(9) -0.0020(8) -0.0002(9)
C8 0.0218(14) 0.0155(14) 0.0132(12) 0.0011(10) -0.0009(10) -0.0035(11)
O9 0.0201(10) 0.0201(11) 0.0238(10) 0.0015(8) 0.0004(8) -0.0019(8)
C9 0.0212(14) 0.0231(16) 0.0154(13) 0.0000(11) 0.0007(10) -0.0018(12)
C10 0.0160(13) 0.0206(15) 0.0142(12) 0.0004(11) 0.0019(10) -0.0011(11)
C11 0.0190(13) 0.0169(14) 0.0130(12) 0.0001(10) 0.0012(10) 0.0005(11)
C12 0.0186(13) 0.0178(14) 0.0131(12) 0.0023(10) 0.0005(10) -0.0001(11)
C13 0.0188(13) 0.0181(15) 0.0117(12) 0.0012(10) 0.0006(10) 0.0024(11)
C14 0.0161(13) 0.0171(14) 0.0156(12) -0.0002(11) 0.0025(10) 0.0001(11)
C15 0.0153(13) 0.0145(13) 0.0158(12) -0.0004(10) 0.0008(10) 0.0007(10)
C16 0.0186(13) 0.0189(14) 0.0159(13) -0.0006(11) 0.0000(10) -0.0007(11)
C17 0.0194(14) 0.0170(14) 0.0175(13) -0.0017(11) -0.0003(10) 0.0020(11)
C18 0.0162(13) 0.0136(13) 0.0167(13) -0.0020(10) 0.0006(10) -0.0007(10)
C19 0.0170(13) 0.0191(15) 0.0184(13) -0.0010(11) 0.0000(10) -0.0019(11)
C20 0.0192(14) 0.0182(14) 0.0173(13) -0.0030(11) 0.0027(10) -0.0007(11)
C21 0.0201(14) 0.0152(14) 0.0259(15) -0.0003(12) 0.0001(11) 0.0022(11)
C22 0.0198(14) 0.0200(15) 0.0203(13) 0.0027(12) -0.0006(10) 0.0030(11)
C23 0.0326(19) 0.034(2) 0.041(2) -0.0136(16) 0.0158(15) -0.0040(16)
C24 0.056(2) 0.029(2) 0.0388(19) 0.0070(16) 0.0254(17) 0.0053(18)
C25 0.0232(17) 0.048(2) 0.043(2) -0.0028(18) 0.0014(14) 0.0040(16)
C26 0.0184(14) 0.0238(16) 0.0261(15) -0.0044(12) -0.0021(11) -0.0002(12)
C27 0.0356(18) 0.0240(18) 0.0334(18) 0.0004(14) -0.0085(14) 0.0078(14)
C28 0.0407(19) 0.0191(16) 0.0251(15) 0.0057(13) -0.0073(13) -0.0019(14)
C29 0.0287(18) 0.036(2) 0.042(2) -0.0043(16) 0.0068(15) 0.0091(15)
C30 0.0353(18) 0.0237(18) 0.0367(18) -0.0096(15) -0.0058(14) 0.0020(15)
C31 0.0374(18) 0.032(2) 0.0194(15) -0.0005(13) -0.0036(13) -0.0037(15)
C32 0.0263(18) 0.055(3) 0.0333(18) 0.0169(17) 0.0082(14) 0.0022(17)

loop_
_atom_type_symbol
_atom_type_description
_atom_type_scat_dispersion_real
_atom_type_scat_dispersion_imag
_atom_type_scat_source
C C 0.0033 0.0016 'International Tables Vol C Tables 4.2.6.8 and 6.1.1.4'
H H 0.0000 0.0000 'International Tables Vol C Tables 4.2.6.8 and 6.1.1.4'
N N 0.0061 0.0033 'International Tables Vol C Tables 4.2.6.8 and 6.1.1.4'
O O 0.0106 0.0060 'International Tables Vol C Tables 4.2.6.8 and 6.1.1.4'
Os Os -1.2165 7.6030 'International Tables Vol C Tables 4.2.6.8 and 6.1.1.4'
Si Si 0.0817 0.0704 'International Tables Vol C Tables 4.2.6.8 and 6.1.1.4'

loop_
_geom_angle_atom_site_label_1
_geom_angle_atom_site_label_2
_geom_angle_atom_site_label_3
_geom_angle
_geom_angle_site_symmetry_1
_geom_angle_site_symmetry_3
_geom_angle_publ_flag
O8 Os1 O9 161.35(10) . . ?
O8 Os1 O6 96.55(9) . . ?
O9 Os1 O6 98.38(9) . . ?
O8 Os1 O7 96.59(9) . . ?
O9 Os1 O7 96.12(8) . . ?
O6 Os1 O7 83.59(8) . . ?
O8 Os1 N2 82.96(9) . . ?
O9 Os1 N2 84.83(9) . . ?
O6 Os1 N2 94.29(8) . . ?
O7 Os1 N2 177.79(8) . . ?
O8 Os1 N1 83.03(9) . . ?
O9 Os1 N1 81.20(9) . . ?
O6 Os1 N1 175.50(8) . . ?
O7 Os1 N1 100.90(8) . . ?
N2 Os1 N1 81.21(9) . . ?
C25 Si1 C24 111.67(18) . . ?
C25 Si1 C23 108.31(17) . . ?
C24 Si1 C23 102.86(16) . . ?
C25 Si1 C12 108.39(13) . . ?
C24 Si1 C12 113.48(14) . . ?
C23 Si1 C12 111.99(13) . . ?
C3 O1 C1 117.0(2) . . ?
C29 N1 C30 107.0(3) . . ?
C29 N1 C27 108.7(2) . . ?
C30 N1 C27 109.4(3) . . ?
C29 N1 Os1 113.3(2) . . ?
C30 N1 Os1 114.48(19) . . ?
C27 N1 Os1 103.75(18) . . ?
O1 C1 H1 109.5 . . ?
O1 C1 H2 109.5 . . ?
H1 C1 H2 109.5 . . ?
O1 C1 H3 109.5 . . ?
H1 C1 H3 109.5 . . ?
H2 C1 H3 109.5 . . ?
C4 O2 C2 116.6(2) . . ?
C31 N2 C32 107.1(3) . . ?
C31 N2 C28 110.7(3) . . ?
C32 N2 C28 109.8(3) . . ?
C31 N2 Os1 111.75(18) . . ?
C32 N2 Os1 110.56(19) . . ?
C28 N2 Os1 107.03(17) . . ?
O2 C2 H4 109.5 . . ?
O2 C2 H5 109.5 . . ?
H4 C2 H5 109.5 . . ?
O2 C2 H6 109.5 . . ?
H4 C2 H6 109.5 . . ?
H5 C2 H6 109.5 . . ?
O1 C3 C5 126.0(3) . . ?
O1 C3 C4 114.1(2) . . ?
C5 C3 C4 120.0(3) . . ?
C16 O4 C17 114.2(2) . . ?
O2 C4 C6 124.0(3) . . ?
O2 C4 C3 114.6(3) . . ?
C6 C4 C3 121.4(3) . . ?
C3 C5 C7 118.1(3) . . ?
C3 C5 H7 121.0 . . ?
C7 C5 H7 121.0 . . ?
C15 O6 Os1 111.25(14) . . ?
C4 C6 C8 118.7(2) . . ?
C4 C6 H8 120.7 . . ?
C8 C6 H8 120.7 . . ?
C14 O7 Os1 112.67(15) . . ?
C5 C7 C8 122.0(3) . . ?
C5 C7 C9 128.8(3) . . ?
C8 C7 C9 109.0(2) . . ?
C7 C8 C6 119.7(3) . . ?
C7 C8 C11 110.6(2) . . ?
C6 C8 C11 129.5(2) . . ?
O3 C9 C7 126.1(3) . . ?
O3 C9 C10 127.2(3) . . ?
C7 C9 C10 106.7(2) . . ?
C12 C10 C11 124.1(3) . . ?
C12 C10 C9 129.6(2) . . ?
C11 C10 C9 105.7(2) . . ?
C13 C11 C8 131.8(3) . . ?
C13 C11 C10 120.5(3) . . ?
C8 C11 C10 107.7(2) . . ?
C10 C12 C14 116.3(2) . . ?
C10 C12 Si1 122.9(2) . . ?
C14 C12 Si1 120.60(19) . . ?
C11 C13 C15 119.1(2) . . ?
C11 C13 C20 130.8(3) . . ?
C15 C13 C20 109.3(2) . . ?
O7 C14 C15 106.5(2) . . ?
O7 C14 C16 109.3(2) . . ?
C15 C14 C16 109.4(2) . . ?
O7 C14 C12 112.9(2) . . ?
C15 C14 C12 113.3(2) . . ?
C16 C14 C12 105.5(2) . . ?
O6 C15 C13 107.7(2) . . ?
O6 C15 C14 108.4(2) . . ?
C13 C15 C14 114.5(2) . . ?
O6 C15 C18 107.4(2) . . ?
C13 C15 C18 103.8(2) . . ?
C14 C15 C18 114.6(2) . . ?
O4 C16 C14 113.3(2) . . ?
O4 C16 H18 108.9 . . ?
C14 C16 H18 108.9 . . ?
O4 C16 H19 108.9 . . ?
C14 C16 H19 108.9 . . ?
H18 C16 H19 107.7 . . ?
O4 C17 C22 112.4(2) . . ?
O4 C17 C26 104.6(2) . . ?
C22 C17 C26 108.5(2) . . ?
O4 C17 C18 108.0(2) . . ?
C22 C17 C18 112.1(2) . . ?
C26 C17 C18 111.0(2) . . ?
C19 C18 C17 108.4(2) . . ?
C19 C18 C15 100.2(2) . . ?
C17 C18 C15 112.4(2) . . ?
C19 C18 H23 111.8 . . ?
C17 C18 H23 111.8 . . ?
C15 C18 H23 111.8 . . ?
O5 C19 C20 127.3(3) . . ?
O5 C19 C18 128.2(3) . . ?
C20 C19 C18 104.4(2) . . ?
C19 C20 C13 101.8(2) . . ?
C19 C20 C21 103.8(2) . . ?
C13 C20 C21 105.2(2) . . ?
C19 C20 H24 114.8 . . ?
C13 C20 H24 114.8 . . ?
C21 C20 H24 114.8 . . ?
C22 C21 C20 120.4(3) . . ?
C22 C21 H25 119.8 . . ?
C20 C21 H25 119.8 . . ?
C21 C22 C17 123.3(3) . . ?
C21 C22 H26 118.3 . . ?
C17 C22 H26 118.3 . . ?
Si1 C23 H9 109.5 . . ?
Si1 C23 H10 109.5 . . ?
H9 C23 H10 109.5 . . ?
Si1 C23 H11 109.5 . . ?
H9 C23 H11 109.5 . . ?
H10 C23 H11 109.5 . . ?
Si1 C24 H12 109.5 . . ?
Si1 C24 H13 109.5 . . ?
H12 C24 H13 109.5 . . ?
Si1 C24 H14 109.5 . . ?
H12 C24 H14 109.5 . . ?
H13 C24 H14 109.5 . . ?
Si1 C25 H15 109.5 . . ?
Si1 C25 H16 109.5 . . ?
H15 C25 H16 109.5 . . ?
Si1 C25 H17 109.5 . . ?
H15 C25 H17 109.5 . . ?
H16 C25 H17 109.5 . . ?
C17 C26 H20 109.5 . . ?
C17 C26 H21 109.5 . . ?
H20 C26 H21 109.5 . . ?
C17 C26 H22 109.5 . . ?
H20 C26 H22 109.5 . . ?
H21 C26 H22 109.5 . . ?
N1 C27 C28 111.0(3) . . ?
N1 C27 H33 109.4 . . ?
C28 C27 H33 109.4 . . ?
N1 C27 H34 109.4 . . ?
C28 C27 H34 109.4 . . ?
H33 C27 H34 108.0 . . ?
N2 C28 C27 111.4(3) . . ?
N2 C28 H35 109.3 . . ?
C27 C28 H35 109.3 . . ?
N2 C28 H36 109.3 . . ?
C27 C28 H36 109.3 . . ?
H35 C28 H36 108.0 . . ?
N1 C29 H27 109.5 . . ?
N1 C29 H28 109.5 . . ?
H27 C29 H28 109.5 . . ?
N1 C29 H29 109.5 . . ?
H27 C29 H29 109.5 . . ?
H28 C29 H29 109.5 . . ?
N1 C30 H30 109.5 . . ?
N1 C30 H31 109.5 . . ?
H30 C30 H31 109.5 . . ?
N1 C30 H32 109.5 . . ?
H30 C30 H32 109.5 . . ?
H31 C30 H32 109.5 . . ?
N2 C31 H40 109.5 . . ?
N2 C31 H41 109.5 . . ?
H40 C31 H41 109.5 . . ?
N2 C31 H42 109.5 . . ?
H40 C31 H42 109.5 . . ?
H41 C31 H42 109.5 . . ?
N2 C32 H37 109.5 . . ?
N2 C32 H38 109.5 . . ?
H37 C32 H38 109.5 . . ?
N2 C32 H39 109.5 . . ?
H37 C32 H39 109.5 . . ?
H38 C32 H39 109.5 . . ?

loop_
_geom_bond_atom_site_label_1
_geom_bond_atom_site_label_2
_geom_bond_distance
_geom_bond_site_symmetry_2
_geom_bond_publ_flag
Os1 O8 1.744(2) . ?
Os1 O9 1.747(2) . ?
Os1 O6 1.9498(19) . ?
Os1 O7 1.9692(18) . ?
Os1 N2 2.219(2) . ?
Os1 N1 2.266(3) . ?
Si1 C25 1.865(4) . ?
Si1 C24 1.867(3) . ?
Si1 C23 1.873(3) . ?
Si1 C12 1.919(3) . ?
O1 C3 1.361(3) . ?
O1 C1 1.423(4) . ?
N1 C29 1.477(4) . ?
N1 C30 1.489(4) . ?
N1 C27 1.496(4) . ?
C1 H1 0.9800 . ?
C1 H2 0.9800 . ?
C1 H3 0.9800 . ?
O2 C4 1.362(3) . ?
O2 C2 1.437(3) . ?
N2 C31 1.472(4) . ?
N2 C32 1.486(4) . ?
N2 C28 1.490(4) . ?
C2 H4 0.9800 . ?
C2 H5 0.9800 . ?
C2 H6 0.9800 . ?
O3 C9 1.219(3) . ?
C3 C5 1.390(4) . ?
C3 C4 1.417(4) . ?
O4 C16 1.425(3) . ?
O4 C17 1.447(3) . ?
C4 C6 1.376(4) . ?
O5 C19 1.209(3) . ?
C5 C7 1.393(4) . ?
C5 H7 0.9500 . ?
O6 C15 1.448(3) . ?
C6 C8 1.401(4) . ?
C6 H8 0.9500 . ?
O7 C14 1.436(3) . ?
C7 C8 1.394(4) . ?
C7 C9 1.483(4) . ?
C8 C11 1.454(4) . ?
C9 C10 1.511(4) . ?
C10 C12 1.353(4) . ?
C10 C11 1.493(3) . ?
C11 C13 1.334(4) . ?
C12 C14 1.553(4) . ?
C13 C15 1.506(4) . ?
C13 C20 1.519(4) . ?
C14 C15 1.523(3) . ?
C14 C16 1.530(4) . ?
C15 C18 1.552(4) . ?
C16 H18 0.9900 . ?
C16 H19 0.9900 . ?
C17 C22 1.505(4) . ?
C17 C26 1.524(4) . ?
C17 C18 1.544(4) . ?
C18 C19 1.521(3) . ?
C18 H23 1.0000 . ?
C19 C20 1.517(4) . ?
C20 C21 1.528(4) . ?
C20 H24 1.0000 . ?
C21 C22 1.338(4) . ?
C21 H25 0.9500 . ?
C22 H26 0.9500 . ?
C23 H9 0.9800 . ?
C23 H10 0.9800 . ?
C23 H11 0.9800 . ?
C24 H12 0.9800 . ?
C24 H13 0.9800 . ?
C24 H14 0.9800 . ?
C25 H15 0.9800 . ?
C25 H16 0.9800 . ?
C25 H17 0.9800 . ?
C26 H20 0.9800 . ?
C26 H21 0.9800 . ?
C26 H22 0.9800 . ?
C27 C28 1.498(5) . ?
C27 H33 0.9900 . ?
C27 H34 0.9900 . ?
C28 H35 0.9900 . ?
C28 H36 0.9900 . ?
C29 H27 0.9800 . ?
C29 H28 0.9800 . ?
C29 H29 0.9800 . ?
C30 H30 0.9800 . ?
C30 H31 0.9800 . ?
C30 H32 0.9800 . ?
C31 H40 0.9800 . ?
C31 H41 0.9800 . ?
C31 H42 0.9800 . ?
C32 H37 0.9800 . ?
C32 H38 0.9800 . ?
C32 H39 0.9800 . ?

loop_
_geom_torsion_atom_site_label_1
_geom_torsion_atom_site_label_2
_geom_torsion_atom_site_label_3
_geom_torsion_atom_site_label_4
_geom_torsion
_geom_torsion_site_symmetry_1
_geom_torsion_site_symmetry_2
_geom_torsion_site_symmetry_3
_geom_torsion_site_symmetry_4
_geom_torsion_publ_flag
C1 O1 C3 C5 1.0(5) . . . . ?
C1 O1 C3 C4 -179.9(3) . . . . ?
C2 O2 C4 C6 16.9(4) . . . . ?
C2 O2 C4 C3 -164.0(3) . . . . ?
O1 C3 C4 O2 -2.7(4) . . . . ?
C5 C3 C4 O2 176.4(3) . . . . ?
O1 C3 C4 C6 176.4(3) . . . . ?
C5 C3 C4 C6 -4.5(5) . . . . ?
O1 C3 C5 C7 -178.7(3) . . . . ?
C4 C3 C5 C7 2.4(4) . . . . ?
O2 C4 C6 C8 -179.0(3) . . . . ?
C3 C4 C6 C8 2.0(4) . . . . ?
C3 C5 C7 C8 2.1(4) . . . . ?
C3 C5 C7 C9 -172.8(3) . . . . ?
C5 C7 C8 C6 -4.7(4) . . . . ?
C9 C7 C8 C6 171.1(2) . . . . ?
C5 C7 C8 C11 179.7(3) . . . . ?
C9 C7 C8 C11 -4.5(3) . . . . ?
C4 C6 C8 C7 2.5(4) . . . . ?
C4 C6 C8 C11 177.3(3) . . . . ?
C5 C7 C9 O3 0.5(5) . . . . ?
C8 C7 C9 O3 -174.9(3) . . . . ?
C5 C7 C9 C10 -179.3(3) . . . . ?
C8 C7 C9 C10 5.3(3) . . . . ?
O3 C9 C10 C12 -13.0(5) . . . . ?
C7 C9 C10 C12 166.7(3) . . . . ?
O3 C9 C10 C11 176.2(3) . . . . ?
C7 C9 C10 C11 -4.0(3) . . . . ?
C7 C8 C11 C13 -175.1(3) . . . . ?
C6 C8 C11 C13 9.8(5) . . . . ?
C7 C8 C11 C10 1.9(3) . . . . ?
C6 C8 C11 C10 -173.2(3) . . . . ?
C12 C10 C11 C13 7.5(4) . . . . ?
C9 C10 C11 C13 178.9(2) . . . . ?
C12 C10 C11 C8 -170.0(3) . . . . ?
C9 C10 C11 C8 1.4(3) . . . . ?
C11 C10 C12 C14 3.5(4) . . . . ?
C9 C10 C12 C14 -165.7(3) . . . . ?
C11 C10 C12 Si1 177.9(2) . . . . ?
C9 C10 C12 Si1 8.6(4) . . . . ?
C8 C11 C13 C15 -175.6(3) . . . . ?
C10 C11 C13 C15 7.7(4) . . . . ?
C8 C11 C13 C20 16.0(5) . . . . ?
C10 C11 C13 C20 -160.7(3) . . . . ?
Os1 O7 C14 C15 -34.3(2) . . . . ?
Os1 O7 C14 C16 -152.39(16) . . . . ?
Os1 O7 C14 C12 90.6(2) . . . . ?
C10 C12 C14 O7 -148.5(2) . . . . ?
Si1 C12 C14 O7 37.0(3) . . . . ?
C10 C12 C14 C15 -27.4(3) . . . . ?
Si1 C12 C14 C15 158.10(19) . . . . ?
C10 C12 C14 C16 92.2(3) . . . . ?
Si1 C12 C14 C16 -82.2(2) . . . . ?
Os1 O6 C15 C13 -161.07(16) . . . . ?
Os1 O6 C15 C14 -36.7(2) . . . . ?
Os1 O6 C15 C18 87.70(19) . . . . ?
C11 C13 C15 O6 88.4(3) . . . . ?
C20 C13 C15 O6 -100.9(2) . . . . ?
C11 C13 C15 C14 -32.2(4) . . . . ?
C20 C13 C15 C14 138.5(2) . . . . ?
C11 C13 C15 C18 -157.9(2) . . . . ?
C20 C13 C15 C18 12.8(3) . . . . ?
O7 C14 C15 O6 45.5(3) . . . . ?
C16 C14 C15 O6 163.5(2) . . . . ?
C12 C14 C15 O6 -79.2(3) . . . . ?
O7 C14 C15 C13 165.7(2) . . . . ?
C16 C14 C15 C13 -76.3(3) . . . . ?
C12 C14 C15 C13 41.1(3) . . . . ?
O7 C14 C15 C18 -74.5(3) . . . . ?
C16 C14 C15 C18 43.5(3) . . . . ?
C12 C14 C15 C18 160.9(2) . . . . ?
C17 O4 C16 C14 63.0(3) . . . . ?
O7 C14 C16 O4 65.3(3) . . . . ?
C15 C14 C16 O4 -50.9(3) . . . . ?
C12 C14 C16 O4 -173.0(2) . . . . ?
C16 O4 C17 C22 63.1(3) . . . . ?
C16 O4 C17 C26 -179.4(2) . . . . ?
C16 O4 C17 C18 -61.1(3) . . . . ?
O4 C17 C18 C19 161.1(2) . . . . ?
C22 C17 C18 C19 36.8(3) . . . . ?
C26 C17 C18 C19 -84.8(3) . . . . ?
O4 C17 C18 C15 51.4(3) . . . . ?
C22 C17 C18 C15 -73.0(3) . . . . ?
C26 C17 C18 C15 165.5(2) . . . . ?
O6 C15 C18 C19 78.7(2) . . . . ?
C13 C15 C18 C19 -35.2(2) . . . . ?
C14 C15 C18 C19 -160.8(2) . . . . ?
O6 C15 C18 C17 -166.4(2) . . . . ?
C13 C15 C18 C17 79.7(3) . . . . ?
C14 C15 C18 C17 -46.0(3) . . . . ?
C17 C18 C19 O5 105.9(3) . . . . ?
C15 C18 C19 O5 -136.2(3) . . . . ?
C17 C18 C19 C20 -72.0(3) . . . . ?
C15 C18 C19 C20 45.8(3) . . . . ?
O5 C19 C20 C13 144.1(3) . . . . ?
C18 C19 C20 C13 -37.9(3) . . . . ?
O5 C19 C20 C21 -106.7(3) . . . . ?
C18 C19 C20 C21 71.2(2) . . . . ?
C11 C13 C20 C19 -175.8(3) . . . . ?
C15 C13 C20 C19 14.9(3) . . . . ?
C11 C13 C20 C21 76.2(3) . . . . ?
C15 C13 C20 C21 -93.1(3) . . . . ?
C19 C20 C21 C22 -40.7(3) . . . . ?
C13 C20 C21 C22 65.9(3) . . . . ?
C20 C21 C22 C17 7.8(4) . . . . ?
O4 C17 C22 C21 -127.1(3) . . . . ?
C26 C17 C22 C21 117.8(3) . . . . ?
C18 C17 C22 C21 -5.1(4) . . . . ?
C29 N1 C27 C28 166.2(3) . . . . ?
C30 N1 C27 C28 -77.2(3) . . . . ?
Os1 N1 C27 C28 45.4(3) . . . . ?
C31 N2 C28 C27 -84.3(3) . . . . ?
C32 N2 C28 C27 157.8(3) . . . . ?
Os1 N2 C28 C27 37.8(3) . . . . ?
N1 C27 C28 N2 -59.1(4) . . . . ?
